data_1001258
loop_
_publ_author_name
'Gasperin, M'
'Saine, M C'
'Kahn, A'
'LaVille, F'
'Lejus, A M'

_publ_section_title
;
Influence of M^2+^ ions substitution on the structure of lanthanum
hexaaluminates with magnetoplumbite structure
;
_journal_coden_ASTM JSSCBI
_journal_name_full 'Journal of Solid State Chemistry'
_journal_page_first 61
_journal_page_last 69
_journal_paper_doi 10.1016/0022-4596(84)90131-2
_journal_volume 54
_journal_year 1984
_chemical_formula_structural 'La Mn Al11 O19'
_chemical_formula_sum 'Al11 La Mn O19'
_chemical_name_systematic 'Lanthanum manganese undecaaluminium oxide'
_space_group_IT_number 194
_symmetry_cell_setting hexagonal
_symmetry_Int_Tables_number 194
_symmetry_space_group_name_Hall '-P 6c 2c'
_symmetry_space_group_name_H-M 'P 63/m m c'
_cell_angle_alpha 90
_cell_angle_beta 90
_cell_angle_gamma 120
_cell_formula_units_Z 2
_cell_length_a 5.574
_cell_length_b 5.574
_cell_length_c 22.008
_cell_volume 592.2
_refine_ls_R_factor_all 0.062
_cod_database_code 1001258

loop_
_symmetry_equiv_pos_as_xyz
x,y,z
-y,x-y,z
y-x,-x,z
-y,-x,z
y-x,y,z
x,x-y,z
-x,-y,-z
y,y-x,-z
x-y,x,-z
y,x,-z
x-y,-y,-z
-x,y-x,-z
-x,-y,1/2+z
y,y-x,1/2+z
x-y,x,1/2+z
y,x,1/2+z
x-y,-y,1/2+z
-x,y-x,1/2+z
x,y,1/2-z
-y,x-y,1/2-z
y-x,-x,1/2-z
-y,-x,1/2-z
y-x,y,1/2-z
x,x-y,1/2-z

loop_
_atom_site_label
_atom_site_type_symbol
_atom_site_symmetry_multiplicity
_atom_site_Wyckoff_symbol
_atom_site_fract_x
_atom_site_fract_y
_atom_site_fract_z
_atom_site_occupancy
_atom_site_attached_hydrogens
_atom_site_calc_flag
La1 La3+ 12 k 0.6676(2) 0.3552 0.25 0.14 0 d
La2 La3+ 6 h 0.7373(10) 0.4746 0.25 0.05 0 d
Al1 Al3+ 2 a 0. 0. 0. 1. 0 d
Al2 Al3+ 4 f 0.3333 0.6667 0.0275(1) 0.5 0 d
Mn1 Mn2+ 4 f 0.3333 0.6667 0.0275(1) 0.5 0 d
Al3 Al3+ 4 f 0.3333 0.6667 0.1899(1) 1. 0 d
Al4 Al3+ 4 e 0. 0. 0.2399(2) 0.5 0 d
Al5 Al3+ 12 k 0.8328 0.6656 0.1083(1) 1. 0 d
O1 O2- 6 h 0.1811(6) 0.3622 0.25 1. 0 d
O2 O2- 12 k 0.1539(5) 0.3078 0.0526 1. 0 d
O3 O2- 12 k 0.5056(5) 0.0112 0.1501(1) 1. 0 d
O4 O2- 4 e 0. 0. 0.1492(2) 1. 0 d
O5 O2- 4 f 0.6667 0.3333 0.0568(2) 1. 0 d

loop_
_atom_type_symbol
_atom_type_oxidation_number
La3+ 3.000
Al3+ 3.000
Mn2+ 2.000
O2- -2.000
